data_4502712
loop_
_publ_author_name
'Martins, Felipe T.'
'Legendre, Alexandre O.'
'Honorato, Sara B.'
'Ayala, Alejandro P.'
'Doriguetto, Ant\^onio C.'
'Ellena, Javier'

_publ_section_title
;
 Solvothermal Preparation of Drug Crystals: Didanosine
;
_journal_issue 4
_journal_name_full 'Crystal Growth &amp; Design'
_journal_page_first 1885
_journal_paper_doi 10.1021/cg9015959
_journal_volume 10
_journal_year 2010
_chemical_absolute_configuration rm
_chemical_formula_moiety 'C10 H12 N4 O3, 0.125H2O'
_chemical_formula_sum 'C10 H12.25 N4 O3.125'
_chemical_formula_weight 238.24
_chemical_name_common didanosine
_chemical_name_systematic
;
 2',3'-dideoxyinosine 0.125-hydrate
;
_space_group_IT_number 4
_symmetry_cell_setting monoclinic
_symmetry_space_group_name_Hall 'P 2yb'
_symmetry_space_group_name_H-M 'P 1 21 1'
_atom_sites_solution_hydrogens geom
_atom_sites_solution_primary direct
_atom_sites_solution_secondary difmap
_audit_creation_method SHELXL-97
_cell_angle_alpha 90.000
_cell_angle_beta 93.71(1)
_cell_angle_gamma 90.000
_cell_formula_units_Z 4
_cell_length_a 7.277(1)
_cell_length_b 10.052(2)
_cell_length_c 14.476(3)
_cell_measurement_reflns_used 2088
_cell_measurement_temperature 100(2)
_cell_measurement_theta_max 25.682
_cell_measurement_theta_min 2.910
_cell_volume 1056.7(3)
_computing_cell_refinement 'HKL Scalepack (Otwinowski & Minor 1997)'
_computing_data_collection 'Collect (Bruker AXS BV, 1997-2004)'
_computing_data_reduction 'HKL Denzo and Scalepack (Otwinowski & Minor 1997)'
_computing_structure_refinement 'SHELXL-97 (Sheldrick, 1997)'
_diffrn_ambient_temperature 100(2)
_diffrn_measured_fraction_theta_full 0.990
_diffrn_measured_fraction_theta_max 0.990
_diffrn_measurement_device '95mm CCD camera on \k-goniostat'
_diffrn_measurement_device_type KappaCCD
_diffrn_measurement_method 'CCD rotation images, thick slices'
_diffrn_radiation_probe x-ray
_diffrn_radiation_type MoK\a
_diffrn_radiation_wavelength 0.71073
_diffrn_reflns_av_R_equivalents 0.0541
_diffrn_reflns_av_sigmaI/netI 0.0705
_diffrn_reflns_limit_h_max 8
_diffrn_reflns_limit_h_min -8
_diffrn_reflns_limit_k_max 12
_diffrn_reflns_limit_k_min -12
_diffrn_reflns_limit_l_max 17
_diffrn_reflns_limit_l_min -17
_diffrn_reflns_number 3915
_diffrn_reflns_theta_full 25.62
_diffrn_reflns_theta_max 25.62
_diffrn_reflns_theta_min 3.06
_exptl_absorpt_coefficient_mu 0.114
_exptl_absorpt_correction_type none
_exptl_crystal_colour colourless
_exptl_crystal_density_diffrn 1.497
_exptl_crystal_density_method 'not measured'
_exptl_crystal_description plates
_exptl_crystal_F_000 500
_exptl_crystal_size_max 0.15
_exptl_crystal_size_mid 0.10
_exptl_crystal_size_min 0.02
_refine_diff_density_max 0.165
_refine_diff_density_min -0.236
_refine_diff_density_rms 0.047
_refine_ls_extinction_method none
_refine_ls_goodness_of_fit_ref 1.040
_refine_ls_hydrogen_treatment mixed
_refine_ls_matrix_type full
_refine_ls_number_parameters 328
_refine_ls_number_reflns 2090
_refine_ls_number_restraints 1
_refine_ls_restrained_S_all 1.040
_refine_ls_R_factor_all 0.0945
_refine_ls_R_factor_gt 0.0583
_refine_ls_shift/su_max 0.000
_refine_ls_shift/su_mean 0.000
_refine_ls_structure_factor_coef Fsqd
_refine_ls_weighting_details 'calc w=1/[\s^2^(Fo^2^)+(0.0712P)^2^+0.3598P] where P=(Fo^2^+2Fc^2^)/3'
_refine_ls_weighting_scheme calc
_refine_ls_wR_factor_gt 0.1269
_refine_ls_wR_factor_ref 0.1456
_reflns_number_gt 1221
_reflns_number_total 2090
_reflns_threshold_expression >2sigma(I)
_cod_data_source_file cg9015959_si_001.cif
_cod_data_source_block didanosine
_cod_original_sg_symbol_H-M 'P 21'
_cod_database_code 4502712

loop_
_symmetry_equiv_pos_as_xyz
'x, y, z'
'-x, y+1/2, -z'

loop_
_atom_site_label
_atom_site_type_symbol
_atom_site_fract_x
_atom_site_fract_y
_atom_site_fract_z
_atom_site_U_iso_or_equiv
_atom_site_adp_type
_atom_site_occupancy
_atom_site_symmetry_multiplicity
_atom_site_calc_flag
_atom_site_refinement_flags
C6B C 0.4666(9) 0.7825(8) 0.0183(6) 0.055(2) Uani 1 1 d .
C2B C 0.3430(9) 0.9670(9) 0.1034(5) 0.064(2) Uani 1 1 d .
H2B H 0.3117 1.0568 0.1012 0.076 Uiso 1 1 calc R
C4B C 0.3657(9) 0.7726(9) 0.1725(5) 0.058(2) Uani 1 1 d .
C5B C 0.4389(9) 0.7099(9) 0.1000(5) 0.056(2) Uani 1 1 d .
C8B C 0.4203(9) 0.5606(9) 0.2026(6) 0.064(2) Uani 1 1 d .
H8B H 0.4290 0.4798 0.2339 0.076 Uiso 1 1 calc R
C1'B C 0.2994(10) 0.6996(9) 0.3362(5) 0.066(2) Uani 1 1 d .
H1'B H 0.2196 0.7781 0.3366 0.079 Uiso 1 1 calc R
C2'B C 0.1996(10) 0.5809(9) 0.3773(5) 0.069(2) Uani 1 1 d .
H2'B2 H 0.1070 0.6107 0.4179 0.083 Uiso 1 1 calc R
H2'B1 H 0.1413 0.5258 0.3288 0.083 Uiso 1 1 calc R
C3'B C 0.3521(10) 0.5061(10) 0.4308(5) 0.070(2) Uani 1 1 d .
H3'B2 H 0.4054 0.4393 0.3922 0.084 Uiso 1 1 calc R
H3'B1 H 0.3066 0.4630 0.4847 0.084 Uiso 1 1 calc R
C4'B C 0.4922(12) 0.6125(10) 0.4590(5) 0.078(3) Uani 1 1 d .
H4'B H 0.4715 0.6426 0.5219 0.094 Uiso 1 1 calc R
C5'B C 0.6906(11) 0.5631(13) 0.4561(6) 0.086(3) Uani 1 1 d .
H5'B1 H 0.7739 0.6366 0.4705 0.104 Uiso 1 1 calc R
H5'B2 H 0.7132 0.4957 0.5034 0.104 Uiso 1 1 calc R
C6A C 0.9403(10) 0.6183(9) 0.1238(6) 0.062(2) Uani 1 1 d .
C2A C 0.9696(10) 0.7860(10) 0.0039(7) 0.064(2) Uani 1 1 d .
H2A H 1.0036 0.8020 -0.0559 0.077 Uiso 1 1 calc R
C4A C 0.8711(9) 0.8524(9) 0.1380(5) 0.056(2) Uani 1 1 d .
C5A C 0.8809(9) 0.7262(9) 0.1773(5) 0.0567(19) Uani 1 1 d .
C8A C 0.7714(11) 0.8561(10) 0.2767(5) 0.066(2) Uani 1 1 d .
H8AA H 0.7243 0.8878 0.3307 0.079 Uiso 1 1 calc R
C1'A C 0.7683(9) 1.0790(8) 0.1872(5) 0.057(2) Uani 1 1 d .
H1'A H 0.6959 1.0928 0.1285 0.068 Uiso 1 1 calc R
C2'A C 0.6709(9) 1.1442(9) 0.2650(5) 0.064(2) Uani 1 1 d .
H2'A1 H 0.5872 1.0827 0.2924 0.077 Uiso 1 1 calc R
H2'A2 H 0.6031 1.2225 0.2435 0.077 Uiso 1 1 calc R
C3'A C 0.8317(9) 1.1812(10) 0.3337(5) 0.069(2) Uani 1 1 d .
H3'A1 H 0.7996 1.2546 0.3731 0.082 Uiso 1 1 calc R
H3'A2 H 0.8702 1.1059 0.3721 0.082 Uiso 1 1 calc R
C4'A C 0.9806(9) 1.2212(8) 0.2701(5) 0.0599(19) Uani 1 1 d .
H4'A H 0.9708 1.3165 0.2565 0.072 Uiso 1 1 calc R
C5'A C 1.1738(10) 1.1888(9) 0.3039(6) 0.068(2) Uani 1 1 d .
H5'A1 H 1.2553 1.2108 0.2557 0.082 Uiso 1 1 calc R
H5'A2 H 1.2078 1.2444 0.3570 0.082 Uiso 1 1 calc R
N1B N 0.4133(8) 0.9151(7) 0.0273(5) 0.0597(18) Uani 1 1 d .
N3B N 0.3144(8) 0.9024(7) 0.1807(4) 0.0583(17) Uani 1 1 d .
N7B N 0.4716(8) 0.5782(7) 0.1174(4) 0.0598(17) Uani 1 1 d .
N9B N 0.3529(8) 0.6751(7) 0.2397(4) 0.0628(18) Uani 1 1 d .
N1A N 0.9814(7) 0.6594(7) 0.0336(5) 0.0573(17) Uani 1 1 d .
N3A N 0.9150(8) 0.8897(7) 0.0505(4) 0.0589(17) Uani 1 1 d .
N7A N 0.8166(8) 0.7322(8) 0.2649(4) 0.0605(17) Uani 1 1 d .
N9A N 0.7999(8) 0.9351(7) 0.2019(4) 0.0569(17) Uani 1 1 d .
O6B O 0.5281(6) 0.7444(6) -0.0546(3) 0.0619(14) Uani 1 1 d .
O1'B O 0.4586(7) 0.7225(6) 0.3951(3) 0.0723(16) Uani 1 1 d .
O5'B O 0.7292(7) 0.5100(7) 0.3707(4) 0.0769(17) Uani 1 1 d .
O6A O 0.9566(7) 0.5001(6) 0.1477(4) 0.0638(15) Uani 1 1 d .
O1'A O 0.9398(6) 1.1443(5) 0.1841(3) 0.0599(14) Uani 1 1 d .
O5'A O 1.2023(7) 1.0541(7) 0.3294(4) 0.0764(17) Uani 1 1 d .
O1W O 0.974(3) 0.384(2) 0.5259(16) 0.073(6) Uani 0.25 1 d P
H1A H 1.004(12) 0.596(10) -0.014(7) 0.087 Uiso 1 1 d .
H1B H 0.450(12) 0.983(9) -0.020(6) 0.087 Uiso 1 1 d .
H5'OB H 0.793(12) 0.589(11) 0.324(6) 0.109 Uiso 1 1 d .
H5'OA H 1.241(12) 1.010(11) 0.269(6) 0.109 Uiso 1 1 d .

loop_
_atom_site_aniso_label
_atom_site_aniso_U_11
_atom_site_aniso_U_22
_atom_site_aniso_U_33
_atom_site_aniso_U_23
_atom_site_aniso_U_13
_atom_site_aniso_U_12
C6B 0.048(4) 0.056(5) 0.060(5) 0.006(4) 0.002(4) -0.003(4)
C2B 0.049(4) 0.077(6) 0.064(5) -0.013(5) 0.002(4) -0.005(4)
C4B 0.046(4) 0.063(6) 0.067(5) 0.008(5) 0.008(4) -0.005(4)
C5B 0.047(4) 0.064(6) 0.058(5) -0.005(4) 0.014(3) -0.002(4)
C8B 0.053(4) 0.061(6) 0.078(6) 0.007(5) 0.014(4) 0.006(4)
C1'B 0.063(5) 0.070(6) 0.068(5) -0.001(4) 0.023(4) 0.001(4)
C2'B 0.056(4) 0.082(7) 0.071(5) -0.003(5) 0.015(4) -0.007(5)
C3'B 0.055(4) 0.085(6) 0.071(5) 0.004(5) 0.015(4) -0.003(5)
C4'B 0.085(6) 0.096(8) 0.055(5) 0.005(5) 0.016(4) -0.021(5)
C5'B 0.067(5) 0.126(9) 0.065(6) 0.019(6) -0.008(4) -0.027(6)
C6A 0.054(5) 0.051(6) 0.081(6) -0.011(5) 0.017(4) 0.006(4)
C2A 0.052(4) 0.055(6) 0.086(6) -0.002(5) 0.011(4) -0.002(4)
C4A 0.036(4) 0.073(6) 0.059(5) -0.010(5) 0.014(4) -0.002(4)
C5A 0.053(4) 0.054(5) 0.064(5) 0.007(4) 0.008(4) 0.001(4)
C8A 0.070(5) 0.073(7) 0.055(5) 0.005(5) 0.011(4) -0.008(5)
C1'A 0.046(4) 0.066(6) 0.059(5) 0.003(4) 0.005(3) -0.002(4)
C2'A 0.058(4) 0.065(6) 0.070(5) 0.003(4) 0.018(4) 0.000(4)
C3'A 0.061(4) 0.079(6) 0.069(5) 0.003(5) 0.018(4) -0.003(4)
C4'A 0.057(4) 0.060(5) 0.064(5) -0.009(4) 0.013(3) -0.003(4)
C5'A 0.066(5) 0.063(7) 0.076(5) -0.002(5) 0.008(4) 0.004(4)
N1B 0.053(4) 0.062(5) 0.065(4) 0.007(4) 0.013(3) -0.001(3)
N3B 0.052(4) 0.062(5) 0.062(4) 0.003(4) 0.012(3) 0.003(3)
N7B 0.063(4) 0.064(5) 0.054(4) -0.005(4) 0.010(3) -0.005(3)
N9B 0.059(4) 0.063(5) 0.068(4) 0.004(4) 0.020(3) 0.000(3)
N1A 0.048(3) 0.067(5) 0.058(4) -0.012(4) 0.012(3) 0.000(3)
N3A 0.048(3) 0.062(5) 0.068(4) 0.000(4) 0.010(3) 0.000(3)
N7A 0.058(4) 0.069(5) 0.056(4) 0.004(4) 0.012(3) 0.001(4)
N9A 0.043(3) 0.068(5) 0.060(4) 0.003(4) 0.010(3) 0.001(3)
O6B 0.060(3) 0.067(4) 0.059(3) 0.005(3) 0.008(3) -0.002(3)
O1'B 0.073(3) 0.084(4) 0.062(3) -0.007(3) 0.019(3) -0.012(3)
O5'B 0.060(3) 0.095(5) 0.077(4) 0.013(4) 0.019(3) -0.003(3)
O6A 0.068(3) 0.058(4) 0.067(4) 0.001(3) 0.014(3) 0.011(3)
O1'A 0.049(3) 0.072(4) 0.060(3) -0.003(3) 0.011(2) -0.004(3)
O5'A 0.077(4) 0.090(5) 0.063(3) 0.004(3) 0.008(3) 0.021(3)
O1W 0.052(11) 0.058(14) 0.110(18) 0.011(13) 0.019(11) 0.019(10)

loop_
_atom_type_symbol
_atom_type_description
_atom_type_scat_dispersion_real
_atom_type_scat_dispersion_imag
_atom_type_scat_source
C C 0.0033 0.0016 'International Tables Vol C Tables 4.2.6.8 and 6.1.1.4'
H H 0.0000 0.0000 'International Tables Vol C Tables 4.2.6.8 and 6.1.1.4'
N N 0.0061 0.0033 'International Tables Vol C Tables 4.2.6.8 and 6.1.1.4'
O O 0.0106 0.0060 'International Tables Vol C Tables 4.2.6.8 and 6.1.1.4'

loop_
_geom_angle_atom_site_label_1
_geom_angle_atom_site_label_2
_geom_angle_atom_site_label_3
_geom_angle
O6B C6B N1B 119.6(7)
O6B C6B C5B 129.3(8)
N1B C6B C5B 111.1(7)
N3B C2B N1B 126.1(9)
C5B C4B N3B 129.2(8)
C5B C4B N9B 105.1(7)
N3B C4B N9B 125.6(7)
C4B C5B N7B 112.2(7)
C4B C5B C6B 119.3(8)
N7B C5B C6B 128.5(7)
N7B C8B N9B 112.5(7)
O1'B C1'B N9B 109.7(5)
O1'B C1'B C2'B 106.5(7)
N9B C1'B C2'B 113.1(7)
C3'B C2'B C1'B 103.6(6)
C2'B C3'B C4'B 104.2(8)
O1'B C4'B C3'B 106.4(6)
O1'B C4'B C5'B 110.5(7)
C3'B C4'B C5'B 112.5(8)
O5'B C5'B C4'B 113.2(6)
O6A C6A C5A 127.4(8)
O6A C6A N1A 120.9(7)
C5A C6A N1A 111.7(8)
N3A C2A N1A 126.9(8)
N9A C4A N3A 125.2(8)
N9A C4A C5A 106.8(6)
N3A C4A C5A 128.0(7)
N7A C5A C4A 109.0(7)
N7A C5A C6A 132.0(8)
C4A C5A C6A 119.0(7)
N7A C8A N9A 113.4(8)
O1'A C1'A N9A 109.2(6)
O1'A C1'A C2'A 106.2(6)
N9A C1'A C2'A 113.1(7)
C1'A C2'A C3'A 102.3(6)
C4'A C3'A C2'A 102.4(6)
O1'A C4'A C5'A 107.2(6)
O1'A C4'A C3'A 105.0(6)
C5'A C4'A C3'A 115.8(7)
O5'A C5'A C4'A 114.4(7)
C2B N1B C6B 124.6(8)
C2B N3B C4B 109.7(7)
C8B N7B C5B 104.2(7)
C8B N9B C4B 106.0(6)
C8B N9B C1'B 128.7(7)
C4B N9B C1'B 124.9(7)
C2A N1A C6A 123.9(7)
C2A N3A C4A 110.5(7)
C8A N7A C5A 105.4(7)
C4A N9A C8A 105.4(7)
C4A N9A C1'A 124.0(7)
C8A N9A C1'A 130.6(7)
C1'B O1'B C4'B 111.0(6)
C1'A O1'A C4'A 110.2(5)

loop_
_geom_bond_atom_site_label_1
_geom_bond_atom_site_label_2
_geom_bond_distance
C6B O6B 1.234(8)
C6B N1B 1.397(10)
C6B C5B 1.415(11)
C2B N3B 1.323(10)
C2B N1B 1.349(10)
C4B C5B 1.362(10)
C4B N3B 1.365(10)
C4B N9B 1.389(10)
C5B N7B 1.366(10)
C8B N7B 1.323(10)
C8B N9B 1.374(10)
C1'B O1'B 1.412(9)
C1'B N9B 1.494(9)
C1'B C2'B 1.536(12)
C2'B C3'B 1.511(11)
C3'B C4'B 1.516(12)
C4'B O1'B 1.452(10)
C4'B C5'B 1.530(12)
C5'B O5'B 1.391(10)
C6A O6A 1.241(10)
C6A C5A 1.417(11)
C6A N1A 1.419(10)
C2A N3A 1.317(10)
C2A N1A 1.344(11)
C4A N9A 1.370(10)
C4A N3A 1.379(9)
C4A C5A 1.390(11)
C5A N7A 1.381(9)
C8A N7A 1.302(11)
C8A N9A 1.370(10)
C1'A O1'A 1.413(8)
C1'A N9A 1.478(10)
C1'A C2'A 1.518(10)
C2'A C3'A 1.532(10)
C3'A C4'A 1.521(10)
C4'A O1'A 1.479(8)
C4'A C5'A 1.495(10)
C5'A O5'A 1.414(10)
